data_4067523
loop_
_publ_author_name
'Korobkov, Ilia'
'Vidjayacoumar, Balamurugan'
'Gorelsky, Serge I.'
'Billone, Paul'
'Gambarotta, Sandro'

_publ_section_title
;
 Attempting to Reduce the Irreducible: Preparation of a Rare Paramagnetic
 Thorium Species
;
_journal_issue 3
_journal_name_full Organometallics
_journal_page_first 692
_journal_paper_doi 10.1021/om900996n
_journal_volume 29
_journal_year 2010
_chemical_formula_sum 'C55.5 H78 Al3 Cl5 N4 Th2'
_chemical_formula_weight 1523.49
_chemical_name_systematic
; 
 ? 
;
_space_group_IT_number 61
_symmetry_cell_setting orthorhombic
_symmetry_space_group_name_Hall '-P 2ac 2ab'
_symmetry_space_group_name_H-M 'P b c a'
_atom_sites_solution_hydrogens geom
_atom_sites_solution_primary direct
_atom_sites_solution_secondary difmap
_audit_creation_method SHELXL-97
_cell_angle_alpha 90.00
_cell_angle_beta 90.00
_cell_angle_gamma 90.00
_cell_formula_units_Z 8
_cell_length_a 17.726(10)
_cell_length_b 25.649(14)
_cell_length_c 28.124(15)
_cell_measurement_reflns_used 1311
_cell_measurement_temperature 200(2)
_cell_measurement_theta_max 24.48
_cell_measurement_theta_min 2.41
_cell_volume 12787(12)
_computing_cell_refinement 'SMART, Bruker (2000)'
_computing_data_collection 'SMART, Bruker (2000)'
_computing_data_reduction 'XPREP, Bruker (2000)'
_computing_molecular_graphics 'SHELXTL, Bruker (2000)'
_computing_publication_material 'SHELXTL, Bruker (2000)'
_computing_structure_refinement 'SHELXL-97 (Sheldrick, 1997)'
_computing_structure_solution 'SHELXS-97 (Sheldrick, 1990)'
_diffrn_ambient_temperature 200(2)
_diffrn_measured_fraction_theta_full 0.987
_diffrn_measured_fraction_theta_max 0.987
_diffrn_measurement_device_type 'CCD area detector'
_diffrn_measurement_method 'phi and omega scans'
_diffrn_radiation_monochromator graphite
_diffrn_radiation_source 'fine-focus sealed tube'
_diffrn_radiation_type MoK\a
_diffrn_radiation_wavelength 0.71073
_diffrn_reflns_av_R_equivalents 0.0877
_diffrn_reflns_av_sigmaI/netI 0.0687
_diffrn_reflns_limit_h_max 20
_diffrn_reflns_limit_h_min -20
_diffrn_reflns_limit_k_max 28
_diffrn_reflns_limit_k_min -29
_diffrn_reflns_limit_l_max 32
_diffrn_reflns_limit_l_min -27
_diffrn_reflns_number 58792
_diffrn_reflns_theta_full 24.62
_diffrn_reflns_theta_max 24.62
_diffrn_reflns_theta_min 1.57
_diffrn_standards_decay_% <1
_exptl_absorpt_coefficient_mu 4.933
_exptl_absorpt_correction_T_max 0.5249
_exptl_absorpt_correction_T_min 0.4387
_exptl_absorpt_correction_type multi-scan
_exptl_absorpt_process_details 'SADABS, Bruker (2000)'
_exptl_crystal_colour colorless
_exptl_crystal_density_diffrn 1.583
_exptl_crystal_density_meas ?
_exptl_crystal_density_method 'not measured'
_exptl_crystal_description block
_exptl_crystal_F_000 5944
_exptl_crystal_size_max 0.20
_exptl_crystal_size_mid 0.15
_exptl_crystal_size_min 0.15
_refine_diff_density_max 2.258
_refine_diff_density_min -0.726
_refine_diff_density_rms 0.206
_refine_ls_extinction_method none
_refine_ls_goodness_of_fit_ref 1.043
_refine_ls_hydrogen_treatment constr
_refine_ls_matrix_type full
_refine_ls_number_parameters 620
_refine_ls_number_reflns 10651
_refine_ls_number_restraints 40
_refine_ls_restrained_S_all 1.043
_refine_ls_R_factor_all 0.1156
_refine_ls_R_factor_gt 0.0643
_refine_ls_shift/su_max 0.001
_refine_ls_shift/su_mean 0.001
_refine_ls_structure_factor_coef Fsqd
_refine_ls_weighting_details 'calc w=1/[\s^2^(Fo^2^)+(0.0867P)^2^+175.1906P] where P=(Fo^2^+2Fc^2^)/3'
_refine_ls_weighting_scheme calc
_refine_ls_wR_factor_gt 0.1611
_refine_ls_wR_factor_ref 0.1990
_reflns_number_gt 6736
_reflns_number_total 10651
_reflns_threshold_expression >2sigma(I)
_cod_data_source_file om900996n_si_002.cif
_cod_data_source_block complex2a
_cod_depositor_comments
;
The following automatic conversions were performed:

'_symmetry_cell_setting' value 'Orthorhombic' changed to
'orthorhombic' according to
/home/saulius/struct/CIF-dictionaries/cif_core.dic dictionary named
'cif_core.dic' version 2.4.1 from 2010-06-29.

Automatic conversion script
Id: cif_fix_values 1715 2011-07-08 13:25:40Z adriana 

The following automatic conversions were performed:

'_exptl_crystal_density_meas' value 'n/a' was changed to '?' - the
value is perceived as not measured.

Automatic conversion script
Id: cif_fix_values 3008 2015-01-20 13:52:24Z robertas 
;
_cod_original_cell_volume 12786(12)
_cod_original_sg_symbol_H-M Pbca
_cod_original_formula_sum 'C55.50 H78 Al3 Cl5 N4 Th2'
_cod_database_code 4067523

loop_
_symmetry_equiv_pos_as_xyz
'x, y, z'
'-x+1/2, -y, z+1/2'
'-x, y+1/2, -z+1/2'
'x+1/2, -y+1/2, -z'
'-x, -y, -z'
'x-1/2, y, -z-1/2'
'x, -y-1/2, z-1/2'
'-x-1/2, y-1/2, z'

loop_
_atom_site_label
_atom_site_type_symbol
_atom_site_fract_x
_atom_site_fract_y
_atom_site_fract_z
_atom_site_U_iso_or_equiv
_atom_site_adp_type
_atom_site_occupancy
_atom_site_symmetry_multiplicity
_atom_site_calc_flag
_atom_site_refinement_flags
_atom_site_disorder_assembly
_atom_site_disorder_group
Th1 Th 0.14762(3) 0.08798(2) 0.031704(18) 0.04367(18) Uani 1 1 d . . .
Th2 Th 0.30773(3) 0.07591(2) 0.169613(18) 0.04748(19) Uani 1 1 d . . .
Cl1 Cl 0.2856(2) 0.04876(15) 0.06812(12) 0.0515(9) Uani 1 1 d . . .
Cl2 Cl 0.1644(2) 0.11315(17) 0.12924(13) 0.0579(10) Uani 1 1 d . . .
Cl3 Cl 0.0815(2) -0.00236(16) 0.06403(13) 0.0610(11) Uani 1 1 d . . .
Cl4 Cl 0.4332(2) 0.01060(18) 0.13338(15) 0.0685(11) Uani 1 1 d . . .
Cl5 Cl 0.2234(2) 0.1396(2) 0.23911(16) 0.0766(13) Uani 1 1 d . . .
N1 N 0.0535(7) 0.1608(5) -0.0079(6) 0.067(4) Uani 1 1 d . . .
N2 N 0.1589(6) 0.0960(5) -0.0651(4) 0.051(3) Uani 1 1 d . . .
N3 N 0.3627(7) 0.1748(5) 0.1869(5) 0.058(3) Uani 1 1 d . . .
N4 N 0.3104(8) -0.0251(6) 0.2003(5) 0.063(4) Uani 1 1 d . . .
Al1 Al 0.0994(3) 0.1618(2) -0.0731(2) 0.0743(16) Uani 1 1 d . . .
Al2 Al 0.4126(3) -0.0527(2) 0.1892(2) 0.0744(15) Uani 1 1 d . . .
Al3 Al 0.3162(3) 0.2012(2) 0.2464(2) 0.0788(17) Uani 1 1 d . B .
C1 C 0.0019(8) 0.1199(7) 0.0000(6) 0.061(4) Uani 1 1 d . . .
H1A H -0.0179 0.0978 -0.0240 0.073 Uiso 1 1 calc R . .
C2 C -0.0155(8) 0.1167(7) 0.0468(7) 0.068(5) Uani 1 1 d . . .
H2A H -0.0490 0.0924 0.0612 0.081 Uiso 1 1 calc R . .
C3 C 0.0272(9) 0.1575(8) 0.0709(7) 0.075(5) Uani 1 1 d . . .
H3A H 0.0266 0.1652 0.1039 0.090 Uiso 1 1 calc R . .
C4 C 0.0693(9) 0.1831(7) 0.0359(7) 0.067(5) Uani 1 1 d . . .
C5 C 0.1202(12) 0.2294(6) 0.0412(8) 0.079(6) Uani 1 1 d . . .
C6 C 0.0800(12) 0.2762(8) 0.0174(10) 0.120(9) Uani 1 1 d . . .
H6A H 0.0784 0.2709 -0.0171 0.181 Uiso 1 1 calc R . .
H6B H 0.1078 0.3083 0.0245 0.181 Uiso 1 1 calc R . .
H6C H 0.0285 0.2790 0.0297 0.181 Uiso 1 1 calc R . .
C7 C 0.1193(13) 0.2436(9) 0.0960(9) 0.119(9) Uani 1 1 d . . .
H7A H 0.1434 0.2156 0.1141 0.178 Uiso 1 1 calc R . .
H7B H 0.0670 0.2478 0.1067 0.178 Uiso 1 1 calc R . .
H7C H 0.1469 0.2762 0.1010 0.178 Uiso 1 1 calc R . .
C8 C 0.1987(10) 0.2207(7) 0.0250(7) 0.073(5) Uani 1 1 d . . .
C9 C 0.2520(11) 0.2611(6) 0.0240(8) 0.079(6) Uani 1 1 d . . .
H9A H 0.2416 0.2934 0.0391 0.094 Uiso 1 1 calc R . .
C10 C 0.3176(12) 0.2535(8) 0.0016(9) 0.093(7) Uani 1 1 d . . .
H10A H 0.3534 0.2811 0.0026 0.111 Uiso 1 1 calc R . .
C11 C 0.3382(11) 0.2076(7) -0.0235(7) 0.074(5) Uani 1 1 d . . .
H11A H 0.3848 0.2046 -0.0400 0.089 Uiso 1 1 calc R . .
C12 C 0.2852(9) 0.1670(7) -0.0225(6) 0.063(5) Uani 1 1 d . . .
C13 C 0.2153(10) 0.1723(6) 0.0047(6) 0.063(4) Uani 1 1 d . . .
H13A H 0.1821 0.1436 0.0085 0.075 Uiso 1 1 calc R . .
C14 C 0.2990(10) 0.1192(7) -0.0540(6) 0.063(4) Uani 1 1 d . . .
C15 C 0.3092(12) 0.1380(9) -0.1071(6) 0.092(7) Uani 1 1 d . . .
H15A H 0.2626 0.1549 -0.1179 0.138 Uiso 1 1 calc R . .
H15B H 0.3203 0.1079 -0.1274 0.138 Uiso 1 1 calc R . .
H15C H 0.3510 0.1630 -0.1088 0.138 Uiso 1 1 calc R . .
C16 C 0.3750(10) 0.0911(8) -0.0385(7) 0.077(5) Uani 1 1 d . . .
H16A H 0.3838 0.0609 -0.0591 0.116 Uiso 1 1 calc R . .
H16B H 0.3709 0.0795 -0.0054 0.116 Uiso 1 1 calc R . .
H16C H 0.4173 0.1155 -0.0416 0.116 Uiso 1 1 calc R . .
C17 C 0.2332(8) 0.0824(6) -0.0519(5) 0.046(3) Uani 1 1 d . . .
C18 C 0.2352(9) 0.0309(7) -0.0390(5) 0.057(4) Uani 1 1 d . . .
H18A H 0.2781 0.0125 -0.0277 0.069 Uiso 1 1 calc R . .
C19 C 0.1617(10) 0.0097(7) -0.0455(5) 0.058(4) Uani 1 1 d . . .
H19A H 0.1467 -0.0253 -0.0402 0.069 Uiso 1 1 calc R . .
C20 C 0.1153(9) 0.0510(6) -0.0615(5) 0.053(4) Uani 1 1 d . . .
H20A H 0.0630 0.0485 -0.0685 0.064 Uiso 1 1 calc R . .
C21 C 0.3208(9) 0.1829(6) 0.1455(6) 0.059(4) Uani 1 1 d . . .
H21A H 0.2739 0.2008 0.1439 0.071 Uiso 1 1 calc R . .
C22 C 0.3573(10) 0.1614(7) 0.1080(6) 0.064(5) Uani 1 1 d . . .
H22A H 0.3407 0.1607 0.0759 0.077 Uiso 1 1 calc R . .
C23 C 0.4230(9) 0.1408(7) 0.1256(5) 0.065(5) Uani 1 1 d . . .
H23A H 0.4603 0.1234 0.1073 0.078 Uiso 1 1 calc R . .
C24 C 0.4267(9) 0.1490(6) 0.1733(5) 0.056(4) Uani 1 1 d . . .
C25 C 0.4887(9) 0.1359(7) 0.2094(6) 0.061(4) Uani 1 1 d . . .
C26 C 0.5159(10) 0.1900(8) 0.2285(7) 0.081(6) Uani 1 1 d . . .
H26A H 0.4747 0.2068 0.2461 0.121 Uiso 1 1 calc R . .
H26B H 0.5308 0.2121 0.2017 0.121 Uiso 1 1 calc R . .
H26C H 0.5591 0.1849 0.2497 0.121 Uiso 1 1 calc R . .
C27 C 0.5571(10) 0.1107(9) 0.1829(6) 0.082(6) Uani 1 1 d . . .
H27A H 0.5424 0.0764 0.1706 0.123 Uiso 1 1 calc R . .
H27B H 0.5994 0.1067 0.2050 0.123 Uiso 1 1 calc R . .
H27C H 0.5723 0.1331 0.1563 0.123 Uiso 1 1 calc R . .
C28 C 0.4630(8) 0.0996(7) 0.2489(5) 0.056(4) Uani 1 1 d . . .
C29 C 0.5096(8) 0.0952(8) 0.2874(6) 0.070(5) Uani 1 1 d . . .
H29A H 0.5559 0.1139 0.2880 0.084 Uiso 1 1 calc R . .
C30 C 0.4903(9) 0.0646(8) 0.3247(6) 0.075(6) Uani 1 1 d . . .
H30A H 0.5225 0.0626 0.3517 0.091 Uiso 1 1 calc R . .
C31 C 0.4219(10) 0.0352(8) 0.3237(6) 0.073(5) Uani 1 1 d . . .
H31A H 0.4069 0.0152 0.3505 0.088 Uiso 1 1 calc R . .
C32 C 0.3784(9) 0.0364(7) 0.2838(5) 0.058(4) Uani 1 1 d . . .
C33 C 0.3955(8) 0.0707(6) 0.2455(5) 0.050(4) Uani 1 1 d . . .
H33A H 0.3629 0.0739 0.2189 0.059 Uiso 1 1 calc R . .
C34 C 0.3043(9) 0.0035(7) 0.2862(5) 0.059(4) Uani 1 1 d . . .
C35 C 0.2480(10) 0.0300(8) 0.3212(5) 0.073(5) Uani 1 1 d . . .
H35A H 0.2391 0.0661 0.3112 0.110 Uiso 1 1 calc R . .
H35B H 0.2692 0.0296 0.3534 0.110 Uiso 1 1 calc R . .
H35C H 0.2001 0.0108 0.3210 0.110 Uiso 1 1 calc R . .
C36 C 0.3183(11) -0.0536(8) 0.3021(6) 0.081(6) Uani 1 1 d . . .
H36A H 0.3538 -0.0703 0.2802 0.122 Uiso 1 1 calc R . .
H36B H 0.2705 -0.0727 0.3020 0.122 Uiso 1 1 calc R . .
H36C H 0.3396 -0.0538 0.3343 0.122 Uiso 1 1 calc R . .
C37 C 0.2703(10) -0.0009(6) 0.2369(5) 0.059(4) Uani 1 1 d . . .
C38 C 0.1980(9) 0.0122(7) 0.2211(6) 0.069(5) Uani 1 1 d . . .
H38A H 0.1603 0.0302 0.2386 0.083 Uiso 1 1 calc R . .
C39 C 0.1921(11) -0.0070(7) 0.1735(6) 0.067(5) Uani 1 1 d . . .
H39A H 0.1489 -0.0051 0.1536 0.080 Uiso 1 1 calc R . .
C40 C 0.2583(12) -0.0279(7) 0.1622(6) 0.068(5) Uani 1 1 d . . .
H40A H 0.2694 -0.0430 0.1321 0.081 Uiso 1 1 calc R . .
C41 C 0.1440(15) 0.2244(9) -0.0997(10) 0.126(9) Uani 1 1 d U . .
H41A H 0.1139 0.2551 -0.0897 0.151 Uiso 1 1 calc R . .
H41B H 0.1956 0.2288 -0.0868 0.151 Uiso 1 1 calc R . .
C42 C 0.148(2) 0.2227(15) -0.1573(12) 0.208(17) Uani 1 1 d U . .
H42A H 0.1709 0.2550 -0.1691 0.313 Uiso 1 1 calc R . .
H42B H 0.0970 0.2192 -0.1702 0.313 Uiso 1 1 calc R . .
H42C H 0.1787 0.1928 -0.1673 0.313 Uiso 1 1 calc R . .
C43 C 0.0135(11) 0.1425(9) -0.1140(7) 0.088(6) Uani 1 1 d U . .
H43A H 0.0313 0.1369 -0.1469 0.106 Uiso 1 1 calc R . .
H43B H -0.0091 0.1095 -0.1024 0.106 Uiso 1 1 calc R . .
C44 C -0.0418(18) 0.1827(12) -0.1133(12) 0.167(13) Uani 1 1 d U . .
H44A H -0.0847 0.1725 -0.1332 0.250 Uiso 1 1 calc R . .
H44B H -0.0197 0.2150 -0.1256 0.250 Uiso 1 1 calc R . .
H44C H -0.0591 0.1883 -0.0806 0.250 Uiso 1 1 calc R . .
C45 C 0.4006(14) -0.1221(8) 0.1568(11) 0.124(9) Uani 1 1 d U . .
H45A H 0.3503 -0.1244 0.1417 0.149 Uiso 1 1 calc R . .
H45B H 0.4395 -0.1262 0.1318 0.149 Uiso 1 1 calc R . .
C46 C 0.410(2) -0.1664(12) 0.1955(12) 0.177(13) Uani 1 1 d U . .
H46A H 0.4034 -0.2005 0.1804 0.266 Uiso 1 1 calc R . .
H46B H 0.3711 -0.1619 0.2202 0.266 Uiso 1 1 calc R . .
H46C H 0.4598 -0.1641 0.2099 0.266 Uiso 1 1 calc R . .
C47 C 0.4997(11) -0.0491(9) 0.2326(8) 0.094(6) Uani 1 1 d U . .
H47A H 0.5061 -0.0128 0.2438 0.113 Uiso 1 1 calc R . .
H47B H 0.4898 -0.0713 0.2607 0.113 Uiso 1 1 calc R . .
C48 C 0.5699(14) -0.0666(11) 0.2093(10) 0.134(10) Uani 1 1 d U . .
H48A H 0.6118 -0.0644 0.2319 0.202 Uiso 1 1 calc R . .
H48B H 0.5805 -0.0442 0.1819 0.202 Uiso 1 1 calc R . .
H48C H 0.5640 -0.1027 0.1986 0.202 Uiso 1 1 calc R . .
C49 C 0.2755(17) 0.2718(9) 0.2310(9) 0.123(10) Uani 1 1 d D . .
H49A H 0.2593 0.2720 0.1973 0.184 Uiso 0.60 1 calc PR A 1
H49B H 0.2302 0.2781 0.2507 0.184 Uiso 0.60 1 calc PR A 1
H49C H 0.3184 0.2929 0.2427 0.184 Uiso 0.40 1 d PR A 2
H49D H 0.2826 0.2711 0.1961 0.184 Uiso 0.40 1 d PR A 2
C50 C 0.330(4) 0.3158(16) 0.239(3) 0.26(4) Uani 0.60 1 d PD B 1
H50A H 0.3052 0.3487 0.2299 0.393 Uiso 0.60 1 calc PR B 1
H50B H 0.3742 0.3105 0.2186 0.393 Uiso 0.60 1 calc PR B 1
H50C H 0.3446 0.3169 0.2721 0.393 Uiso 0.60 1 calc PR B 1
C50' C 0.218(6) 0.309(3) 0.251(6) 0.41(13) Uani 0.40 1 d PD B 2
H50D H 0.2412 0.3441 0.2535 0.612 Uiso 0.40 1 calc PR B 2
H50E H 0.2024 0.2976 0.2824 0.612 Uiso 0.40 1 calc PR B 2
H50F H 0.1746 0.3111 0.2297 0.612 Uiso 0.40 1 calc PR B 2
C51 C 0.3552(13) 0.1904(9) 0.3124(8) 0.102(7) Uani 1 1 d U . .
H51A H 0.3124 0.1785 0.3323 0.123 Uiso 1 1 calc R B .
H51B H 0.3920 0.1614 0.3113 0.123 Uiso 1 1 calc R . .
C52 C 0.390(2) 0.2326(12) 0.3364(11) 0.174(14) Uani 1 1 d U B .
H52A H 0.4070 0.2211 0.3679 0.262 Uiso 1 1 calc R . .
H52B H 0.3538 0.2611 0.3400 0.262 Uiso 1 1 calc R . .
H52C H 0.4336 0.2447 0.3179 0.262 Uiso 1 1 calc R . .
C53 C 0.2801(10) 0.9034(9) 1.0104(7) 0.051(7) Uiso 0.50 1 d PGD C 1
C54 C 0.3461(12) 0.9259(9) 1.0273(6) 0.062(9) Uiso 0.50 1 d PGD C 1
H54A H 0.3511 0.9338 1.0602 0.075 Uiso 0.50 1 calc PR C 1
C55 C 0.4050(10) 0.9369(10) 0.9962(9) 0.088(12) Uiso 0.50 1 d PG C 1
H55A H 0.4501 0.9523 1.0078 0.106 Uiso 0.50 1 calc PR C 1
C56 C 0.3977(13) 0.9253(11) 0.9481(8) 0.110(15) Uiso 0.50 1 d PG C 1
H56A H 0.4379 0.9328 0.9268 0.132 Uiso 0.50 1 calc PR C 1
C57 C 0.3316(15) 0.9027(10) 0.9312(6) 0.076(10) Uiso 0.50 1 d PG C 1
H57A H 0.3267 0.8948 0.8983 0.091 Uiso 0.50 1 calc PR C 1
C58 C 0.2728(11) 0.8918(10) 0.9623(7) 0.088(12) Uiso 0.50 1 d PGD C 1
H58A H 0.2277 0.8764 0.9507 0.106 Uiso 0.50 1 calc PR C 1
C59 C 0.214(2) 0.898(3) 1.0430(15) 0.17(3) Uiso 0.50 1 d PD C 1
H59A H 0.2291 0.9077 1.0753 0.256 Uiso 0.50 1 calc PR C 1
H59B H 0.1976 0.8611 1.0430 0.256 Uiso 0.50 1 calc PR C 1
H59C H 0.1730 0.9199 1.0321 0.256 Uiso 0.50 1 calc PR C 1

loop_
_atom_site_aniso_label
_atom_site_aniso_U_11
_atom_site_aniso_U_22
_atom_site_aniso_U_33
_atom_site_aniso_U_23
_atom_site_aniso_U_13
_atom_site_aniso_U_12
Th1 0.0433(3) 0.0497(3) 0.0381(3) -0.0026(2) -0.0027(2) -0.0051(2)
Th2 0.0454(3) 0.0621(4) 0.0349(3) -0.0038(3) -0.0025(2) -0.0073(3)
Cl1 0.053(2) 0.065(2) 0.0366(19) -0.0044(17) -0.0045(16) 0.0066(18)
Cl2 0.046(2) 0.085(3) 0.043(2) -0.018(2) -0.0015(16) -0.0018(19)
Cl3 0.067(3) 0.071(3) 0.045(2) 0.0031(19) -0.0049(19) -0.024(2)
Cl4 0.064(3) 0.086(3) 0.055(2) -0.005(2) 0.002(2) 0.005(2)
Cl5 0.060(3) 0.106(4) 0.064(3) -0.026(3) 0.006(2) -0.007(3)
N1 0.054(8) 0.048(8) 0.098(12) -0.001(8) -0.018(8) 0.005(7)
N2 0.039(7) 0.067(9) 0.046(7) 0.012(6) -0.002(5) -0.002(6)
N3 0.046(7) 0.057(8) 0.069(9) -0.007(7) -0.007(7) -0.010(6)
N4 0.062(9) 0.080(10) 0.047(8) 0.006(7) -0.007(7) -0.006(8)
Al1 0.069(3) 0.076(4) 0.078(4) 0.026(3) -0.012(3) 0.001(3)
Al2 0.087(4) 0.073(4) 0.063(3) -0.007(3) -0.006(3) 0.004(3)
Al3 0.073(4) 0.088(4) 0.075(4) -0.031(3) 0.001(3) 0.002(3)
C1 0.042(9) 0.080(12) 0.061(11) -0.018(9) -0.016(8) -0.002(8)
C2 0.029(8) 0.078(12) 0.096(15) -0.007(10) 0.004(8) -0.001(8)
C3 0.047(10) 0.103(15) 0.075(12) -0.016(11) 0.009(9) 0.004(10)
C4 0.051(10) 0.060(11) 0.091(14) -0.009(10) -0.004(10) -0.014(8)
C5 0.097(14) 0.029(9) 0.110(16) -0.020(9) -0.019(12) 0.003(9)
C6 0.083(15) 0.067(14) 0.21(3) -0.003(16) -0.039(17) 0.029(12)
C7 0.088(16) 0.107(18) 0.16(2) -0.072(17) -0.001(15) 0.000(14)
C8 0.058(11) 0.051(11) 0.110(15) 0.003(10) -0.020(10) 0.010(8)
C9 0.081(13) 0.016(8) 0.139(18) 0.002(9) -0.011(13) -0.013(8)
C10 0.067(13) 0.074(14) 0.14(2) 0.018(13) -0.006(13) -0.026(11)
C11 0.072(12) 0.052(11) 0.098(15) -0.001(10) 0.003(10) -0.009(9)
C12 0.046(9) 0.080(12) 0.062(11) 0.023(9) -0.011(8) -0.010(8)
C13 0.071(11) 0.044(10) 0.074(12) 0.003(8) -0.017(9) -0.006(8)
C14 0.066(11) 0.076(12) 0.047(9) -0.001(8) -0.009(8) -0.008(9)
C15 0.091(15) 0.134(19) 0.051(11) 0.015(11) 0.012(10) -0.039(14)
C16 0.059(11) 0.098(15) 0.075(13) -0.011(11) 0.001(9) -0.017(10)
C17 0.049(8) 0.051(10) 0.038(8) 0.000(7) 0.000(6) -0.001(7)
C18 0.047(9) 0.088(13) 0.037(9) -0.015(8) 0.002(7) 0.009(9)
C19 0.074(11) 0.054(10) 0.045(9) -0.004(7) 0.007(8) 0.007(9)
C20 0.054(9) 0.063(10) 0.044(9) 0.005(8) 0.012(7) -0.017(8)
C21 0.044(9) 0.062(11) 0.073(12) 0.001(9) -0.021(9) -0.014(8)
C22 0.065(11) 0.082(12) 0.045(10) 0.009(9) -0.014(9) -0.019(10)
C23 0.055(10) 0.101(14) 0.040(9) 0.002(9) 0.002(8) -0.013(9)
C24 0.060(10) 0.065(10) 0.043(9) -0.005(8) 0.002(7) 0.005(8)
C25 0.045(9) 0.081(12) 0.056(10) -0.007(9) 0.001(8) -0.007(8)
C26 0.056(10) 0.111(16) 0.076(13) 0.004(11) -0.028(9) -0.028(10)
C27 0.052(10) 0.142(19) 0.051(10) 0.002(11) -0.004(8) 0.006(11)
C28 0.045(8) 0.096(13) 0.028(7) -0.007(8) -0.006(6) -0.008(8)
C29 0.032(8) 0.133(17) 0.046(10) -0.028(10) -0.005(7) -0.002(9)
C30 0.050(10) 0.134(18) 0.042(10) 0.015(10) 0.000(8) -0.026(11)
C31 0.074(12) 0.104(15) 0.041(10) 0.010(9) 0.002(8) -0.009(11)
C32 0.064(10) 0.085(12) 0.026(8) 0.004(8) 0.000(7) -0.009(9)
C33 0.048(8) 0.062(10) 0.039(8) -0.003(7) -0.004(7) 0.007(8)
C34 0.065(10) 0.088(13) 0.026(8) 0.004(8) 0.003(7) -0.003(9)
C35 0.065(11) 0.117(16) 0.037(9) -0.006(9) 0.005(8) -0.009(11)
C36 0.090(13) 0.119(17) 0.035(9) 0.017(10) -0.013(9) -0.030(12)
C37 0.071(11) 0.070(11) 0.038(9) -0.004(8) 0.001(8) -0.018(9)
C38 0.048(10) 0.093(14) 0.066(12) 0.008(10) 0.006(9) -0.004(9)
C39 0.067(12) 0.089(13) 0.045(10) 0.007(9) -0.015(9) -0.040(11)
C40 0.093(14) 0.067(12) 0.043(10) -0.007(8) -0.005(9) -0.037(11)
C41 0.121(19) 0.087(16) 0.17(2) 0.065(17) -0.016(18) -0.012(14)
C42 0.25(4) 0.20(3) 0.17(2) 0.13(3) 0.02(3) 0.00(3)
C43 0.081(13) 0.108(16) 0.076(13) 0.032(12) -0.019(11) 0.001(10)
C44 0.15(3) 0.17(3) 0.17(3) 0.00(2) -0.05(2) 0.063(19)
C45 0.093(16) 0.071(15) 0.21(3) 0.013(14) -0.020(18) 0.000(13)
C46 0.23(4) 0.12(2) 0.18(3) 0.022(18) -0.04(3) -0.03(2)
C47 0.086(13) 0.108(16) 0.089(15) 0.000(12) -0.003(11) 0.025(12)
C48 0.094(16) 0.16(2) 0.15(2) -0.053(19) 0.030(16) -0.018(16)
C49 0.18(3) 0.084(17) 0.104(18) -0.019(14) -0.004(18) 0.046(18)
C50 0.32(9) 0.05(3) 0.42(12) 0.07(4) 0.00(8) -0.09(4)
C50' 0.4(2) 0.11(8) 0.7(4) 0.06(15) -0.1(2) -0.10(12)
C51 0.103(17) 0.113(18) 0.090(16) -0.026(13) -0.018(13) -0.014(13)
C52 0.21(3) 0.16(3) 0.16(3) -0.08(2) -0.05(2) -0.01(2)

loop_
_atom_type_symbol
_atom_type_description
_atom_type_scat_dispersion_real
_atom_type_scat_dispersion_imag
_atom_type_scat_source
C C 0.0033 0.0016 'International Tables Vol C Tables 4.2.6.8 and 6.1.1.4'
H H 0.0000 0.0000 'International Tables Vol C Tables 4.2.6.8 and 6.1.1.4'
N N 0.0061 0.0033 'International Tables Vol C Tables 4.2.6.8 and 6.1.1.4'
Al Al 0.0645 0.0514 'International Tables Vol C Tables 4.2.6.8 and 6.1.1.4'
Cl Cl 0.1484 0.1585 'International Tables Vol C Tables 4.2.6.8 and 6.1.1.4'
Th Th -7.2400 8.8979 'International Tables Vol C Tables 4.2.6.8 and 6.1.1.4'

loop_
_geom_angle_atom_site_label_1
_geom_angle_atom_site_label_2
_geom_angle_atom_site_label_3
_geom_angle
C13 Th1 N1 66.0(5)
C13 Th1 N2 67.2(5)
N1 Th1 N2 65.7(4)
C13 Th1 Cl3 176.9(4)
N1 Th1 Cl3 116.7(3)
N2 Th1 Cl3 115.0(3)
C13 Th1 C17 63.0(5)
N1 Th1 C17 91.3(4)
N2 Th1 C17 29.5(4)
Cl3 Th1 C17 117.7(3)
C13 Th1 C4 61.0(5)
N1 Th1 C4 28.9(5)
N2 Th1 C4 90.7(5)
Cl3 Th1 C4 120.5(4)
C17 Th1 C4 110.3(5)
C13 Th1 Cl2 92.6(4)
N1 Th1 Cl2 107.6(3)
N2 Th1 Cl2 159.7(3)
Cl3 Th1 Cl2 85.21(12)
C17 Th1 Cl2 140.1(3)
C4 Th1 Cl2 79.2(4)
C13 Th1 Cl1 90.1(4)
N1 Th1 Cl1 156.0(3)
N2 Th1 Cl1 108.8(3)
Cl3 Th1 Cl1 87.11(13)
C17 Th1 Cl1 79.5(3)
C4 Th1 Cl1 135.9(4)
Cl2 Th1 Cl1 68.96(11)
C13 Th1 C20 95.9(5)
N1 Th1 C20 74.3(5)
N2 Th1 C20 28.8(4)
Cl3 Th1 C20 86.4(3)
C17 Th1 C20 47.1(4)
C4 Th1 C20 103.2(5)
Cl2 Th1 C20 171.4(3)
Cl1 Th1 C20 112.8(3)
C13 Th1 C1 95.1(5)
N1 Th1 C1 29.1(4)
N2 Th1 C1 74.6(4)
Cl3 Th1 C1 87.7(4)
C17 Th1 C1 104.0(5)
C4 Th1 C1 46.9(5)
Cl2 Th1 C1 109.4(4)
Cl1 Th1 C1 174.6(4)
C20 Th1 C1 68.0(5)
C13 Th1 C18 88.4(5)
N1 Th1 C18 112.9(5)
N2 Th1 C18 47.2(4)
Cl3 Th1 C18 91.7(4)
C17 Th1 C18 27.6(4)
C4 Th1 C18 136.7(5)
Cl2 Th1 C18 135.9(3)
Cl1 Th1 C18 67.0(3)
C20 Th1 C18 46.5(4)
C1 Th1 C18 114.4(5)
C13 Th1 C19 108.2(5)
N1 Th1 C19 102.4(5)
N2 Th1 C19 46.9(4)
Cl3 Th1 C19 73.0(3)
C17 Th1 C19 46.1(4)
C4 Th1 C19 131.3(5)
Cl2 Th1 C19 148.6(3)
Cl1 Th1 C19 87.2(3)
C20 Th1 C19 28.1(4)
C1 Th1 C19 92.4(5)
C18 Th1 C19 28.0(4)
C33 Th2 N4 71.8(4)
C33 Th2 N3 72.4(4)
N4 Th2 N3 144.1(4)
C33 Th2 C40 101.3(5)
N4 Th2 C40 29.6(4)
N3 Th2 C40 173.5(4)
C33 Th2 C37 63.9(5)
N4 Th2 C37 29.2(4)
N3 Th2 C37 127.5(4)
C40 Th2 C37 46.6(4)
C33 Th2 C24 64.2(5)
N4 Th2 C24 127.3(4)
N3 Th2 C24 28.3(4)
C40 Th2 C24 149.8(6)
C37 Th2 C24 128.1(5)
C33 Th2 C21 101.2(4)
N4 Th2 C21 172.8(4)
N3 Th2 C21 28.9(4)
C40 Th2 C21 157.5(5)
C37 Th2 C21 149.1(5)
C24 Th2 C21 46.0(4)
C33 Th2 C38 87.9(5)
N4 Th2 C38 47.5(5)
N3 Th2 C38 131.4(5)
C40 Th2 C38 45.6(5)
C37 Th2 C38 28.1(5)
C24 Th2 C38 148.1(5)
C21 Th2 C38 135.5(5)
C33 Th2 C23 87.7(4)
N4 Th2 C23 131.6(5)
N3 Th2 C23 45.7(4)
C40 Th2 C23 136.8(5)
C37 Th2 C23 148.5(5)
C24 Th2 C23 27.4(4)
C21 Th2 C23 44.6(5)
C38 Th2 C23 175.4(5)
C33 Th2 C22 109.8(5)
N4 Th2 C22 153.1(5)
N3 Th2 C22 46.4(4)
C40 Th2 C22 139.3(5)
C37 Th2 C22 173.4(4)
C24 Th2 C22 45.6(4)
C21 Th2 C22 27.1(5)
C38 Th2 C22 155.6(5)
C23 Th2 C22 27.2(4)
C33 Th2 C39 110.0(5)
N4 Th2 C39 47.0(5)
N3 Th2 C39 154.1(5)
C40 Th2 C39 26.5(5)
C37 Th2 C39 46.2(4)
C24 Th2 C39 173.9(5)
C21 Th2 C39 139.6(5)
C38 Th2 C39 28.2(5)
C23 Th2 C39 156.0(5)
C22 Th2 C39 140.2(5)
C33 Th2 Cl2 146.7(3)
N4 Th2 Cl2 116.4(3)
N3 Th2 Cl2 94.3(3)
C40 Th2 Cl2 90.5(4)
C37 Th2 Cl2 106.5(4)
C24 Th2 Cl2 116.3(3)
C21 Th2 Cl2 70.4(3)
C38 Th2 Cl2 78.4(4)
C23 Th2 Cl2 104.9(4)
C22 Th2 Cl2 77.8(3)
C39 Th2 Cl2 69.4(4)
Th1 Cl1 Th2 112.23(12)
Th1 Cl2 Th2 112.95(12)
Al2 Cl4 Th2 92.6(2)
Al3 Cl5 Th2 94.5(2)
C4 N1 C1 107.3(14)
C4 N1 Al1 136.4(12)
C1 N1 Al1 114.7(11)
C4 N1 Th1 78.3(9)
C1 N1 Th1 79.8(8)
Al1 N1 Th1 97.7(5)
C20 N2 C17 107.2(12)
C20 N2 Al1 114.5(10)
C17 N2 Al1 136.7(10)
C20 N2 Th1 79.9(8)
C17 N2 Th1 77.8(7)
Al1 N2 Th1 97.8(5)
C24 N3 C21 106.3(14)
C24 N3 Al3 138.2(11)
C21 N3 Al3 115.5(11)
C24 N3 Th2 78.4(9)
C21 N3 Th2 78.6(8)
Al3 N3 Th2 108.4(6)
C37 N4 C40 104.4(14)
C37 N4 Al2 138.0(11)
C40 N4 Al2 117.5(12)
C37 N4 Th2 78.6(9)
C40 N4 Th2 78.4(9)
Al2 N4 Th2 107.9(6)
C41 Al1 N2 121.8(9)
C41 Al1 C43 107.3(10)
N2 Al1 C43 105.0(8)
C41 Al1 N1 121.9(10)
N2 Al1 N1 95.7(5)
C43 Al1 N1 102.5(8)
C47 Al2 N4 127.4(8)
C47 Al2 C45 113.8(10)
N4 Al2 C45 107.0(9)
C47 Al2 Cl4 105.5(8)
N4 Al2 Cl4 90.1(5)
C45 Al2 Cl4 109.5(9)
N3 Al3 C51 126.3(9)
N3 Al3 C49 106.0(9)
C51 Al3 C49 117.0(10)
N3 Al3 Cl5 89.3(4)
C51 Al3 Cl5 103.6(7)
C49 Al3 Cl5 110.3(9)
C2 C1 N1 110.3(15)
C2 C1 Th1 83.4(9)
N1 C1 Th1 71.0(8)
C1 C2 C3 106.8(16)
C1 C2 Th1 70.1(9)
C3 C2 Th1 75.1(9)
C4 C3 C2 106.8(16)
C4 C3 Th1 68.9(10)
C2 C3 Th1 76.8(9)
N1 C4 C3 108.8(15)
N1 C4 C5 122.4(17)
C3 C4 C5 128.6(18)
N1 C4 Th1 72.7(9)
C3 C4 Th1 83.4(11)
C5 C4 Th1 113.2(11)
C8 C5 C4 114.7(14)
C8 C5 C7 110.1(17)
C4 C5 C7 105.8(18)
C8 C5 C6 114.5(18)
C4 C5 C6 107.2(16)
C7 C5 C6 103.7(17)
C13 C8 C9 120.4(18)
C13 C8 C5 117.1(15)
C9 C8 C5 122.0(16)
C10 C9 C8 119.3(18)
C9 C10 C11 125.3(18)
C12 C11 C10 115.6(18)
C11 C12 C13 120.6(17)
C11 C12 C14 118.4(16)
C13 C12 C14 120.8(14)
C8 C13 C12 118.3(16)
C8 C13 Th1 121.7(13)
C12 C13 Th1 117.9(11)
C17 C14 C12 110.9(14)
C17 C14 C16 111.2(14)
C12 C14 C16 110.0(13)
C17 C14 C15 108.4(13)
C12 C14 C15 108.7(15)
C16 C14 C15 107.5(15)
C18 C17 N2 109.3(13)
C18 C17 C14 126.6(14)
N2 C17 C14 124.1(13)
C18 C17 Th1 80.8(9)
N2 C17 Th1 72.7(7)
C14 C17 Th1 114.9(10)
C17 C18 C19 108.1(14)
C17 C18 Th1 71.6(8)
C19 C18 Th1 78.0(8)
C18 C19 C20 106.7(15)
C18 C19 Th1 74.0(8)
C20 C19 Th1 71.2(9)
N2 C20 C19 108.7(14)
N2 C20 Th1 71.3(8)
C19 C20 Th1 80.8(9)
C22 C21 N3 109.5(15)
C22 C21 Th2 80.2(10)
N3 C21 Th2 72.6(8)
C21 C22 C23 106.4(15)
C21 C22 Th2 72.7(10)
C23 C22 Th2 75.7(10)
C24 C23 C22 109.7(16)
C24 C23 Th2 72.7(10)
C22 C23 Th2 77.1(10)
C23 C24 N3 108.2(14)
C23 C24 C25 130.8(15)
N3 C24 C25 121.0(13)
C23 C24 Th2 79.9(10)
N3 C24 Th2 73.3(8)
C25 C24 Th2 114.5(10)
C28 C25 C26 112.7(14)
C28 C25 C24 113.8(13)
C26 C25 C24 104.7(14)
C28 C25 C27 109.1(15)
C26 C25 C27 107.0(14)
C24 C25 C27 109.3(13)
C29 C28 C33 121.4(16)
C29 C28 C25 116.7(14)
C33 C28 C25 121.9(13)
C28 C29 C30 120.6(16)
C29 C30 C31 120.3(15)
C32 C31 C30 119.0(16)
C31 C32 C33 121.1(15)
C31 C32 C34 115.4(14)
C33 C32 C34 123.0(13)
C28 C33 C32 117.1(13)
C28 C33 Th2 121.7(10)
C32 C33 Th2 121.1(10)
C37 C34 C36 105.0(14)
C37 C34 C32 109.6(12)
C36 C34 C32 112.7(14)
C37 C34 C35 110.8(14)
C36 C34 C35 109.3(14)
C32 C34 C35 109.3(14)
C38 C37 N4 109.8(14)
C38 C37 C34 129.7(15)
N4 C37 C34 120.3(15)
C38 C37 Th2 80.5(10)
N4 C37 Th2 72.2(8)
C34 C37 Th2 118.0(10)
C37 C38 C39 106.4(16)
C37 C38 Th2 71.4(9)
C39 C38 Th2 77.1(9)
C40 C39 C38 107.4(15)
C40 C39 Th2 70.7(10)
C38 C39 Th2 74.7(9)
C39 C40 N4 112.0(15)
C39 C40 Th2 82.8(11)
N4 C40 Th2 72.1(8)
C42 C41 Al1 112(2)
C44 C43 Al1 110.0(19)
C46 C45 Al2 108(2)
C48 C47 Al2 111.8(17)
C50 C49 C50' 84(5)
C50 C49 Al3 115(3)
C50' C49 Al3 138(6)
C52 C51 Al3 119(2)
C54 C53 C58 120.0
C54 C53 C59 119.3(19)
C58 C53 C59 120.3(19)
C55 C54 C53 120.0
C54 C55 C56 120.0
C55 C56 C57 120.0
C56 C57 C58 120.0
C57 C58 C53 120.0

loop_
_geom_bond_atom_site_label_1
_geom_bond_atom_site_label_2
_geom_bond_distance
Th1 C13 2.588(17)
Th1 N1 2.740(13)
Th1 N2 2.737(12)
Th1 Cl3 2.751(4)
Th1 C17 2.803(14)
Th1 C4 2.810(18)
Th1 Cl2 2.834(4)
Th1 Cl1 2.836(4)
Th1 C20 2.845(15)
Th1 C1 2.852(15)
Th1 C18 2.916(14)
Th1 C19 2.967(15)
Th2 C33 2.645(14)
Th2 N4 2.731(14)
Th2 N3 2.762(12)
Th2 C40 2.811(16)
Th2 C37 2.811(16)
Th2 C24 2.824(17)
Th2 C21 2.837(16)
Th2 C38 2.924(17)
Th2 C23 2.912(16)
Th2 C22 2.929(16)
Th2 C39 2.954(15)
Th2 Cl2 2.943(4)
Cl4 Al2 2.288(8)
Cl5 Al3 2.290(8)
N1 C4 1.39(2)
N1 C1 1.41(2)
N1 Al1 2.005(17)
N2 C20 1.392(18)
N2 C17 1.413(18)
N2 Al1 2.003(14)
N3 C24 1.367(19)
N3 C21 1.40(2)
N3 Al3 1.985(15)
N4 C37 1.40(2)
N4 C40 1.42(2)
N4 Al2 1.969(15)
Al1 C41 1.94(2)
Al1 C43 1.97(2)
Al2 C47 1.97(2)
Al2 C45 2.01(2)
Al3 C51 2.00(2)
Al3 C49 2.00(2)
C1 C2 1.35(2)
C2 C3 1.46(2)
C3 C4 1.40(2)
C4 C5 1.50(2)
C5 C8 1.48(3)
C5 C7 1.58(3)
C5 C6 1.55(3)
C8 C13 1.40(2)
C8 C9 1.40(2)
C9 C10 1.34(3)
C10 C11 1.42(3)
C11 C12 1.40(2)
C12 C13 1.46(2)
C12 C14 1.53(2)
C14 C17 1.50(2)
C14 C16 1.59(2)
C14 C15 1.58(2)
C17 C18 1.37(2)
C18 C19 1.42(2)
C19 C20 1.41(2)
C21 C22 1.35(2)
C22 C23 1.37(2)
C23 C24 1.36(2)
C24 C25 1.53(2)
C25 C28 1.52(2)
C25 C26 1.56(2)
C25 C27 1.56(2)
C28 C29 1.37(2)
C28 C33 1.41(2)
C29 C30 1.35(2)
C30 C31 1.43(2)
C31 C32 1.36(2)
C32 C33 1.42(2)
C32 C34 1.56(2)
C34 C37 1.51(2)
C34 C36 1.55(3)
C34 C35 1.56(2)
C37 C38 1.40(2)
C38 C39 1.43(2)
C39 C40 1.33(3)
C41 C42 1.62(4)
C43 C44 1.42(3)
C45 C46 1.58(3)
C47 C48 1.48(3)
C49 C50 1.495(19)
C49 C50' 1.51(2)
C51 C52 1.42(3)
C53 C54 1.3900
C53 C58 1.3900
C53 C59 1.491(17)
C54 C55 1.3900
C55 C56 1.3900
C56 C57 1.3900
C57 C58 1.3900

loop_
_geom_torsion_atom_site_label_1
_geom_torsion_atom_site_label_2
_geom_torsion_atom_site_label_3
_geom_torsion_atom_site_label_4
_geom_torsion
C13 Th1 Cl1 Th2 91.5(4)
N1 Th1 Cl1 Th2 84.9(8)
N2 Th1 Cl1 Th2 157.3(3)
Cl3 Th1 Cl1 Th2 -87.21(15)
C17 Th1 Cl1 Th2 153.9(3)
C4 Th1 Cl1 Th2 45.5(6)
Cl2 Th1 Cl1 Th2 -1.23(13)
C20 Th1 Cl1 Th2 -172.1(3)
C1 Th1 Cl1 Th2 -74(4)
C18 Th1 Cl1 Th2 179.7(4)
C19 Th1 Cl1 Th2 -160.3(4)
C33 Th2 Cl1 Th1 -178.9(6)
N4 Th2 Cl1 Th1 118.0(3)
N3 Th2 Cl1 Th1 -81.6(3)
C40 Th2 Cl1 Th1 101.1(5)
C37 Th2 Cl1 Th1 98.1(4)
C24 Th2 Cl1 Th1 -110.6(4)
C21 Th2 Cl1 Th1 -67.0(4)
C38 Th2 Cl1 Th1 70.8(4)
C23 Th2 Cl1 Th1 -110.5(4)
C22 Th2 Cl1 Th1 -84.3(4)
C39 Th2 Cl1 Th1 74.3(5)
Cl2 Th2 Cl1 Th1 1.21(13)
C13 Th1 Cl2 Th2 -87.9(4)
N1 Th1 Cl2 Th2 -153.5(3)
N2 Th1 Cl2 Th2 -86.3(8)
Cl3 Th1 Cl2 Th2 89.98(17)
C17 Th1 Cl2 Th2 -38.9(5)
C4 Th1 Cl2 Th2 -147.7(4)
Cl1 Th1 Cl2 Th2 1.25(13)
C20 Th1 Cl2 Th2 105(2)
C1 Th1 Cl2 Th2 175.8(4)
C18 Th1 Cl2 Th2 2.5(6)
C19 Th1 Cl2 Th2 44.4(7)
C33 Th2 Cl2 Th1 178.9(6)
N4 Th2 Cl2 Th1 -84.3(4)
N3 Th2 Cl2 Th1 115.0(3)
C40 Th2 Cl2 Th1 -69.4(4)
C37 Th2 Cl2 Th1 -113.9(4)
C24 Th2 Cl2 Th1 96.4(4)
C21 Th2 Cl2 Th1 98.5(4)
C38 Th2 Cl2 Th1 -113.6(4)
C23 Th2 Cl2 Th1 69.8(4)
C22 Th2 Cl2 Th1 71.3(4)
C39 Th2 Cl2 Th1 -85.7(4)
C33 Th2 Cl4 Al2 60.2(4)
N4 Th2 Cl4 Al2 -14.8(3)
N3 Th2 Cl4 Al2 127.2(4)
C40 Th2 Cl4 Al2 -46.0(4)
C37 Th2 Cl4 Al2 -3.0(4)
C24 Th2 Cl4 Al2 125.6(4)
C21 Th2 Cl4 Al2 157.7(4)
C38 Th2 Cl4 Al2 -23.2(4)
C23 Th2 Cl4 Al2 151.8(4)
C22 Th2 Cl4 Al2 170.5(4)
C39 Th2 Cl4 Al2 -48.8(4)
Cl2 Th2 Cl4 Al2 -117.1(2)
C33 Th2 Cl5 Al3 62.9(4)
N4 Th2 Cl5 Al3 128.6(4)
N3 Th2 Cl5 Al3 -13.2(4)
C40 Th2 Cl5 Al3 160.0(5)
C37 Th2 Cl5 Al3 128.2(4)
C24 Th2 Cl5 Al3 -0.8(4)
C21 Th2 Cl5 Al3 -43.7(4)
C38 Th2 Cl5 Al3 155.2(4)
C23 Th2 Cl5 Al3 -20.4(4)
C22 Th2 Cl5 Al3 -45.8(4)
C39 Th2 Cl5 Al3 173.1(4)
Cl2 Th2 Cl5 Al3 -119.6(3)
C13 Th1 N1 C4 -73.1(10)
N2 Th1 N1 C4 -147.7(10)
Cl3 Th1 N1 C4 105.3(9)
C17 Th1 N1 C4 -132.5(10)
Cl2 Th1 N1 C4 11.8(10)
Cl1 Th1 N1 C4 -65.8(13)
C20 Th1 N1 C4 -177.0(10)
C1 Th1 N1 C4 110.2(14)
C18 Th1 N1 C4 -150.4(9)
C19 Th1 N1 C4 -177.6(9)
C13 Th1 N1 C1 176.7(11)
N2 Th1 N1 C1 102.1(10)
Cl3 Th1 N1 C1 -4.9(10)
C17 Th1 N1 C1 117.2(10)
C4 Th1 N1 C1 -110.2(14)
Cl2 Th1 N1 C1 -98.4(9)
Cl1 Th1 N1 C1 -176.1(7)
C20 Th1 N1 C1 72.8(10)
C18 Th1 N1 C1 99.4(10)
C19 Th1 N1 C1 72.1(10)
C13 Th1 N1 Al1 62.9(6)
N2 Th1 N1 Al1 -11.8(4)
Cl3 Th1 N1 Al1 -118.8(4)
C17 Th1 N1 Al1 3.4(6)
C4 Th1 N1 Al1 135.9(12)
Cl2 Th1 N1 Al1 147.7(4)
Cl1 Th1 N1 Al1 70.1(10)
C20 Th1 N1 Al1 -41.1(5)
C1 Th1 N1 Al1 -113.9(11)
C18 Th1 N1 Al1 -14.4(7)
C19 Th1 N1 Al1 -41.7(6)
C13 Th1 N2 C20 -174.7(10)
N1 Th1 N2 C20 -101.8(9)
Cl3 Th1 N2 C20 7.6(9)
C17 Th1 N2 C20 110.2(12)
C4 Th1 N2 C20 -116.8(9)
Cl2 Th1 N2 C20 -176.5(8)
Cl1 Th1 N2 C20 103.4(8)
C1 Th1 N2 C20 -72.3(9)
C18 Th1 N2 C20 74.8(10)
C19 Th1 N2 C20 36.2(9)
C13 Th1 N2 C17 75.1(9)
N1 Th1 N2 C17 148.0(9)
Cl3 Th1 N2 C17 -102.6(8)
C4 Th1 N2 C17 133.0(9)
Cl2 Th1 N2 C17 73.3(12)
Cl1 Th1 N2 C17 -6.8(9)
C20 Th1 N2 C17 -110.2(12)
C1 Th1 N2 C17 177.5(9)
C18 Th1 N2 C17 -35.4(8)
C19 Th1 N2 C17 -74.0(9)
C13 Th1 N2 Al1 -61.1(6)
N1 Th1 N2 Al1 11.8(4)
Cl3 Th1 N2 Al1 121.2(4)
C17 Th1 N2 Al1 -136.2(10)
C4 Th1 N2 Al1 -3.2(5)
Cl2 Th1 N2 Al1 -62.9(9)
Cl1 Th1 N2 Al1 -143.0(4)
C20 Th1 N2 Al1 113.6(10)
C1 Th1 N2 Al1 41.3(5)
C18 Th1 N2 Al1 -171.6(8)
C19 Th1 N2 Al1 149.9(8)
C33 Th2 N3 C24 68.1(9)
N4 Th2 N3 C24 67.2(11)
C40 Th2 N3 C24 79(5)
C37 Th2 N3 C24 102.4(10)
C21 Th2 N3 C24 -109.5(13)
C38 Th2 N3 C24 138.7(9)
C23 Th2 N3 C24 -36.4(9)
C22 Th2 N3 C24 -74.4(10)
C39 Th2 N3 C24 167.7(10)
Cl2 Th2 N3 C24 -143.0(8)
C33 Th2 N3 C21 177.6(10)
N4 Th2 N3 C21 176.7(9)
C40 Th2 N3 C21 -171(4)
C37 Th2 N3 C21 -148.1(10)
C24 Th2 N3 C21 109.5(13)
C38 Th2 N3 C21 -111.8(10)
C23 Th2 N3 C21 73.1(10)
C22 Th2 N3 C21 35.0(9)
C39 Th2 N3 C21 -82.9(14)
Cl2 Th2 N3 C21 -33.6(9)
C33 Th2 N3 Al3 -69.1(6)
N4 Th2 N3 Al3 -70.0(9)
C40 Th2 N3 Al3 -58(5)
C37 Th2 N3 Al3 -34.8(8)
C24 Th2 N3 Al3 -137.2(12)
C21 Th2 N3 Al3 113.3(11)
C38 Th2 N3 Al3 1.5(9)
C23 Th2 N3 Al3 -173.6(9)
C22 Th2 N3 Al3 148.4(9)
C39 Th2 N3 Al3 30.5(13)
Cl2 Th2 N3 Al3 79.8(5)
C33 Th2 N4 C37 68.9(9)
N3 Th2 N4 C37 69.8(11)
C40 Th2 N4 C37 -107.5(14)
C24 Th2 N4 C37 103.1(9)
C21 Th2 N4 C37 83(4)
C38 Th2 N4 C37 -35.5(9)
C23 Th2 N4 C37 138.3(9)
C22 Th2 N4 C37 166.9(10)
C39 Th2 N4 C37 -74.3(10)
Cl2 Th2 N4 C37 -76.1(9)
C33 Th2 N4 C40 176.4(11)
N3 Th2 N4 C40 177.3(10)
C37 Th2 N4 C40 107.5(14)
C24 Th2 N4 C40 -149.4(10)
C21 Th2 N4 C40 -170(4)
C38 Th2 N4 C40 72.0(11)
C23 Th2 N4 C40 -114.1(11)
C22 Th2 N4 C40 -85.6(13)
C39 Th2 N4 C40 33.3(9)
Cl2 Th2 N4 C40 31.4(11)
C33 Th2 N4 Al2 -68.2(6)
N3 Th2 N4 Al2 -67.3(9)
C40 Th2 N4 Al2 115.4(12)
C37 Th2 N4 Al2 -137.0(12)
C24 Th2 N4 Al2 -34.0(8)
C21 Th2 N4 Al2 -55(4)
C38 Th2 N4 Al2 -172.6(9)
C23 Th2 N4 Al2 1.3(9)
C22 Th2 N4 Al2 29.8(12)
C39 Th2 N4 Al2 148.7(9)
Cl2 Th2 N4 Al2 146.8(4)
C20 N2 Al1 C41 -158.9(13)
C17 N2 Al1 C41 38.1(19)
Th1 N2 Al1 C41 118.6(11)
C20 N2 Al1 C43 -37.0(12)
C17 N2 Al1 C43 160.1(14)
Th1 N2 Al1 C43 -119.4(7)
C20 N2 Al1 N1 67.6(11)
C17 N2 Al1 N1 -95.3(14)
Th1 N2 Al1 N1 -14.8(5)
C4 N1 Al1 C41 -37(2)
C1 N1 Al1 C41 159.1(13)
Th1 N1 Al1 C41 -118.6(10)
C4 N1 Al1 N2 95.9(16)
C1 N1 Al1 N2 -67.5(11)
Th1 N1 Al1 N2 14.8(5)
C4 N1 Al1 C43 -157.3(17)
C1 N1 Al1 C43 39.3(13)
Th1 N1 Al1 C43 121.6(7)
C37 N4 Al2 C47 -4(2)
C40 N4 Al2 C47 174.3(13)
Th2 N4 Al2 C47 88.4(11)
C37 N4 Al2 C45 135.6(18)
C40 N4 Al2 C45 -45.8(15)
Th2 N4 Al2 C45 -131.7(9)
C37 N4 Al2 Cl4 -113.9(17)
C40 N4 Al2 Cl4 64.7(12)
Th2 N4 Al2 Cl4 -21.2(5)
Th2 Cl4 Al2 C47 -110.5(7)
Th2 Cl4 Al2 N4 18.5(4)
Th2 Cl4 Al2 C45 126.6(8)
C24 N3 Al3 C51 -5(2)
C21 N3 Al3 C51 173.7(12)
Th2 N3 Al3 C51 87.8(10)
C24 N3 Al3 C49 137.5(18)
C21 N3 Al3 C49 -43.7(14)
Th2 N3 Al3 C49 -129.5(10)
C24 N3 Al3 Cl5 -111.6(16)
C21 N3 Al3 Cl5 67.2(10)
Th2 N3 Al3 Cl5 -18.6(5)
Th2 Cl5 Al3 N3 16.5(5)
Th2 Cl5 Al3 C51 -110.8(8)
Th2 Cl5 Al3 C49 123.3(8)
C4 N1 C1 C2 0.8(18)
Al1 N1 C1 C2 168.9(11)
Th1 N1 C1 C2 75.1(12)
C4 N1 C1 Th1 -74.3(11)
Al1 N1 C1 Th1 93.8(8)
C13 Th1 C1 C2 -117.2(11)
N1 Th1 C1 C2 -114.2(15)
N2 Th1 C1 C2 178.2(12)
Cl3 Th1 C1 C2 61.4(11)
C17 Th1 C1 C2 179.5(11)
C4 Th1 C1 C2 -75.7(12)
Cl2 Th1 C1 C2 -22.7(12)
Cl1 Th1 C1 C2 48(4)
C20 Th1 C1 C2 148.5(12)
C18 Th1 C1 C2 152.2(10)
C19 Th1 C1 C2 134.3(11)
C13 Th1 C1 N1 -3.0(10)
N2 Th1 C1 N1 -67.6(9)
Cl3 Th1 C1 N1 175.6(9)
C17 Th1 C1 N1 -66.4(10)
C4 Th1 C1 N1 38.4(9)
Cl2 Th1 C1 N1 91.5(9)
Cl1 Th1 C1 N1 163(3)
C20 Th1 C1 N1 -97.3(10)
C18 Th1 C1 N1 -93.6(10)
C19 Th1 C1 N1 -111.5(10)
N1 C1 C2 C3 -0.2(19)
Th1 C1 C2 C3 66.8(12)
N1 C1 C2 Th1 -66.9(11)
C13 Th1 C2 C1 67.5(12)
N1 Th1 C2 C1 38.0(10)
N2 Th1 C2 C1 -1.8(11)
Cl3 Th1 C2 C1 -115.0(11)
C17 Th1 C2 C1 -0.7(14)
C4 Th1 C2 C1 78.5(12)
Cl2 Th1 C2 C1 158.6(11)
Cl1 Th1 C2 C1 -172.0(8)
C20 Th1 C2 C1 -28.9(11)
C18 Th1 C2 C1 -38.3(14)
C19 Th1 C2 C1 -49.7(12)
C13 Th1 C2 C3 -47.0(12)
N1 Th1 C2 C3 -76.5(12)
N2 Th1 C2 C3 -116.2(11)
Cl3 Th1 C2 C3 130.6(12)
C17 Th1 C2 C3 -115.1(11)
C4 Th1 C2 C3 -35.9(11)
Cl2 Th1 C2 C3 44.2(11)
Cl1 Th1 C2 C3 73.5(14)
C20 Th1 C2 C3 -143.4(11)
C1 Th1 C2 C3 -114.4(17)
C18 Th1 C2 C3 -152.8(11)
C19 Th1 C2 C3 -164.1(11)
C1 C2 C3 C4 -0.6(19)
Th1 C2 C3 C4 62.8(12)
C1 C2 C3 Th1 -63.4(12)
C13 Th1 C3 C4 21.3(11)
N1 Th1 C3 C4 -38.3(10)
N2 Th1 C3 C4 -42.4(12)
Cl3 Th1 C3 C4 -161.6(10)
C17 Th1 C3 C4 -22.3(14)
Cl2 Th1 C3 C4 115.7(11)
Cl1 Th1 C3 C4 108.2(11)
C20 Th1 C3 C4 -73.6(11)
C1 Th1 C3 C4 -79.3(12)
C18 Th1 C3 C4 -55.7(19)
C19 Th1 C3 C4 -92.0(12)
C13 Th1 C3 C2 135.4(12)
N1 Th1 C3 C2 75.8(11)
N2 Th1 C3 C2 71.7(12)
Cl3 Th1 C3 C2 -47.5(11)
C17 Th1 C3 C2 91.8(12)
C4 Th1 C3 C2 114.1(17)
Cl2 Th1 C3 C2 -130.2(12)
Cl1 Th1 C3 C2 -137.7(10)
C20 Th1 C3 C2 40.5(12)
C1 Th1 C3 C2 34.8(10)
C18 Th1 C3 C2 58(2)
C19 Th1 C3 C2 22.1(15)
C1 N1 C4 C3 -1.2(19)
Al1 N1 C4 C3 -165.4(12)
Th1 N1 C4 C3 -76.5(13)
C1 N1 C4 C5 -177.7(15)
Al1 N1 C4 C5 18(3)
Th1 N1 C4 C5 107.0(16)
C1 N1 C4 Th1 75.3(10)
Al1 N1 C4 Th1 -88.9(14)
C2 C3 C4 N1 1(2)
Th1 C3 C4 N1 69.2(12)
C2 C3 C4 C5 177.3(17)
Th1 C3 C4 C5 -114.6(19)
C2 C3 C4 Th1 -68.1(12)
C13 Th1 C4 N1 92.4(11)
N2 Th1 C4 N1 29.2(9)
Cl3 Th1 C4 N1 -90.7(10)
C17 Th1 C4 N1 51.8(10)
Cl2 Th1 C4 N1 -168.5(9)
Cl1 Th1 C4 N1 147.7(7)
C20 Th1 C4 N1 3.0(10)
C1 Th1 C4 N1 -38.7(9)
C18 Th1 C4 N1 41.6(12)
C19 Th1 C4 N1 3.1(12)
C13 Th1 C4 C3 -155.5(13)
N1 Th1 C4 C3 112.1(14)
N2 Th1 C4 C3 141.3(11)
Cl3 Th1 C4 C3 21.4(12)
C17 Th1 C4 C3 163.9(10)
Cl2 Th1 C4 C3 -56.5(10)
Cl1 Th1 C4 C3 -100.2(10)
C20 Th1 C4 C3 115.1(11)
C1 Th1 C4 C3 73.4(11)
C18 Th1 C4 C3 153.7(10)
C19 Th1 C4 C3 115.2(11)
C13 Th1 C4 C5 -26.2(13)
N1 Th1 C4 C5 -118.5(18)
N2 Th1 C4 C5 -89.4(14)
Cl3 Th1 C4 C5 150.8(12)
C17 Th1 C4 C5 -66.8(14)
Cl2 Th1 C4 C5 72.9(13)
Cl1 Th1 C4 C5 29.2(17)
C20 Th1 C4 C5 -115.6(13)
C1 Th1 C4 C5 -157.2(17)
C18 Th1 C4 C5 -76.9(15)
C19 Th1 C4 C5 -115.5(13)
N1 C4 C5 C8 -61(2)
C3 C4 C5 C8 123(2)
Th1 C4 C5 C8 22(2)
N1 C4 C5 C7 177.3(16)
C3 C4 C5 C7 2(3)
Th1 C4 C5 C7 -99.0(15)
N1 C4 C5 C6 67(2)
C3 C4 C5 C6 -109(2)
Th1 C4 C5 C6 150.8(15)
C4 C5 C8 C13 3(3)
C7 C5 C8 C13 122.3(19)
C6 C5 C8 C13 -121.4(19)
C4 C5 C8 C9 175.0(18)
C7 C5 C8 C9 -66(2)
C6 C5 C8 C9 50(3)
C13 C8 C9 C10 3(3)
C5 C8 C9 C10 -169(2)
C8 C9 C10 C11 2(3)
C9 C10 C11 C12 -3(3)
C10 C11 C12 C13 -2(3)
C10 C11 C12 C14 172.3(17)
C9 C8 C13 C12 -8(3)
C5 C8 C13 C12 164.4(16)
C9 C8 C13 Th1 155.9(14)
C5 C8 C13 Th1 -32(2)
C11 C12 C13 C8 7(2)
C14 C12 C13 C8 -167.3(15)
C11 C12 C13 Th1 -156.8(13)
C14 C12 C13 Th1 28.6(19)
N1 Th1 C13 C8 62.9(13)
N2 Th1 C13 C8 135.4(14)
Cl3 Th1 C13 C8 -89(8)
C17 Th1 C13 C8 167.7(15)
C4 Th1 C13 C8 30.9(13)
Cl2 Th1 C13 C8 -45.2(13)
Cl1 Th1 C13 C8 -114.2(13)
C20 Th1 C13 C8 132.8(13)
C1 Th1 C13 C8 64.5(14)
C18 Th1 C13 C8 178.8(14)
C19 Th1 C13 C8 158.7(13)
N1 Th1 C13 C12 -133.6(13)
N2 Th1 C13 C12 -61.1(11)
Cl3 Th1 C13 C12 75(8)
C17 Th1 C13 C12 -28.8(11)
C4 Th1 C13 C12 -165.5(14)
Cl2 Th1 C13 C12 118.3(12)
Cl1 Th1 C13 C12 49.4(12)
C20 Th1 C13 C12 -63.6(12)
C1 Th1 C13 C12 -132.0(12)
C18 Th1 C13 C12 -17.6(12)
C19 Th1 C13 C12 -37.8(13)
C11 C12 C14 C17 -174.4(14)
C13 C12 C14 C17 0(2)
C11 C12 C14 C16 62(2)
C13 C12 C14 C16 -123.2(16)
C11 C12 C14 C15 -55(2)
C13 C12 C14 C15 119.4(16)
C20 N2 C17 C18 -1.9(16)
Al1 N2 C17 C18 161.8(11)
Th1 N2 C17 C18 73.3(10)
C20 N2 C17 C14 176.0(13)
Al1 N2 C17 C14 -20(2)
Th1 N2 C17 C14 -108.7(14)
C20 N2 C17 Th1 -75.3(9)
Al1 N2 C17 Th1 88.5(12)
C12 C14 C17 C18 -123.1(16)
C16 C14 C17 C18 0(2)
C15 C14 C17 C18 117.7(18)
C12 C14 C17 N2 59.3(19)
C16 C14 C17 N2 -177.9(13)
C15 C14 C17 N2 -60(2)
C12 C14 C17 Th1 -25.9(16)
C16 C14 C17 Th1 96.9(13)
C15 C14 C17 Th1 -145.2(13)
C13 Th1 C17 C18 155.4(10)
N1 Th1 C17 C18 -142.6(9)
N2 Th1 C17 C18 -113.6(13)
Cl3 Th1 C17 C18 -21.3(10)
C4 Th1 C17 C18 -164.9(9)
Cl2 Th1 C17 C18 97.5(9)
Cl1 Th1 C17 C18 59.8(9)
C20 Th1 C17 C18 -75.5(10)
C1 Th1 C17 C18 -116.1(9)
C19 Th1 C17 C18 -36.5(9)
C13 Th1 C17 N2 -91.0(9)
N1 Th1 C17 N2 -28.9(8)
Cl3 Th1 C17 N2 92.4(8)
C4 Th1 C17 N2 -51.3(9)
Cl2 Th1 C17 N2 -148.8(6)
Cl1 Th1 C17 N2 173.4(8)
C20 Th1 C17 N2 38.1(8)
C1 Th1 C17 N2 -2.5(9)
C18 Th1 C17 N2 113.6(13)
C19 Th1 C17 N2 77.1(9)
C13 Th1 C17 C14 29.1(11)
N1 Th1 C17 C14 91.2(11)
N2 Th1 C17 C14 120.1(15)
Cl3 Th1 C17 C14 -147.5(10)
C4 Th1 C17 C14 68.9(11)
Cl2 Th1 C17 C14 -28.7(13)
Cl1 Th1 C17 C14 -66.4(10)
C20 Th1 C17 C14 158.2(13)
C1 Th1 C17 C14 117.7(11)
C18 Th1 C17 C14 -126.2(15)
C19 Th1 C17 C14 -162.8(13)
N2 C17 C18 C19 2.3(16)
C14 C17 C18 C19 -175.6(14)
Th1 C17 C18 C19 70.2(10)
N2 C17 C18 Th1 -67.9(10)
C14 C17 C18 Th1 114.2(15)
C13 Th1 C18 C17 -21.8(9)
N1 Th1 C18 C17 41.3(10)
N2 Th1 C18 C17 38.0(8)
Cl3 Th1 C18 C17 161.3(9)
C4 Th1 C18 C17 20.9(12)
Cl2 Th1 C18 C17 -113.9(9)
Cl1 Th1 C18 C17 -112.6(9)
C20 Th1 C18 C17 77.8(10)
C1 Th1 C18 C17 73.1(10)
C19 Th1 C18 C17 113.9(14)
C13 Th1 C18 C19 -135.7(10)
N1 Th1 C18 C19 -72.7(10)
N2 Th1 C18 C19 -76.0(10)
Cl3 Th1 C18 C19 47.3(10)
C17 Th1 C18 C19 -113.9(14)
C4 Th1 C18 C19 -93.1(11)
Cl2 Th1 C18 C19 132.2(8)
Cl1 Th1 C18 C19 133.5(10)
C20 Th1 C18 C19 -36.2(9)
C1 Th1 C18 C19 -40.9(11)
C17 C18 C19 C20 -1.7(16)
Th1 C18 C19 C20 64.1(10)
C17 C18 C19 Th1 -65.8(10)
C13 Th1 C19 C18 47.3(11)
N1 Th1 C19 C18 115.8(10)
N2 Th1 C19 C18 77.2(10)
Cl3 Th1 C19 C18 -129.8(10)
C17 Th1 C19 C18 36.1(9)
C4 Th1 C19 C18 114.3(10)
Cl2 Th1 C19 C18 -81.7(12)
Cl1 Th1 C19 C18 -42.0(10)
C20 Th1 C19 C18 114.5(14)
C1 Th1 C19 C18 143.4(10)
C13 Th1 C19 C20 -67.2(10)
N1 Th1 C19 C20 1.3(10)
N2 Th1 C19 C20 -37.2(8)
Cl3 Th1 C19 C20 115.7(9)
C17 Th1 C19 C20 -78.4(10)
C4 Th1 C19 C20 -0.2(12)
Cl2 Th1 C19 C20 163.8(6)
Cl1 Th1 C19 C20 -156.4(9)
C1 Th1 C19 C20 28.9(10)
C18 Th1 C19 C20 -114.5(14)
C17 N2 C20 C19 0.8(16)
Al1 N2 C20 C19 -167.0(10)
Th1 N2 C20 C19 -73.0(11)
C17 N2 C20 Th1 73.8(9)
Al1 N2 C20 Th1 -94.1(7)
C18 C19 C20 N2 0.5(16)
Th1 C19 C20 N2 66.6(10)
C18 C19 C20 Th1 -66.0(10)
C13 Th1 C20 N2 4.9(9)
N1 Th1 C20 N2 67.9(9)
Cl3 Th1 C20 N2 -173.1(8)
C17 Th1 C20 N2 -39.1(8)
C4 Th1 C20 N2 66.4(9)
Cl2 Th1 C20 N2 171.9(18)
Cl1 Th1 C20 N2 -87.8(8)
C1 Th1 C20 N2 98.0(9)
C18 Th1 C20 N2 -77.4(9)
C19 Th1 C20 N2 -113.4(13)
C13 Th1 C20 C19 118.3(10)
N1 Th1 C20 C19 -178.7(10)
N2 Th1 C20 C19 113.4(13)
Cl3 Th1 C20 C19 -59.7(9)
C17 Th1 C20 C19 74.3(10)
C4 Th1 C20 C19 179.9(9)
Cl2 Th1 C20 C19 -75(3)
Cl1 Th1 C20 C19 25.7(10)
C1 Th1 C20 C19 -148.6(10)
C18 Th1 C20 C19 36.0(9)
C24 N3 C21 C22 1.6(18)
Al3 N3 C21 C22 -177.6(11)
Th2 N3 C21 C22 -72.6(12)
C24 N3 C21 Th2 74.2(10)
Al3 N3 C21 Th2 -105.1(8)
C33 Th2 C21 C22 111.8(10)
N4 Th2 C21 C22 99(4)
N3 Th2 C21 C22 114.1(14)
C40 Th2 C21 C22 -68.4(18)
C37 Th2 C21 C22 168.9(10)
C24 Th2 C21 C22 75.7(10)
C38 Th2 C21 C22 -149.7(9)
C23 Th2 C21 C22 36.9(9)
C39 Th2 C21 C22 -107.8(11)
Cl2 Th2 C21 C22 -101.7(9)
C33 Th2 C21 N3 -2.3(10)
N4 Th2 C21 N3 -16(4)
C40 Th2 C21 N3 177.5(13)
C37 Th2 C21 N3 54.8(14)
C24 Th2 C21 N3 -38.4(8)
C38 Th2 C21 N3 96.1(10)
C23 Th2 C21 N3 -77.3(9)
C22 Th2 C21 N3 -114.1(14)
C39 Th2 C21 N3 138.0(9)
Cl2 Th2 C21 N3 144.2(10)
N3 C21 C22 C23 -1.3(19)
Th2 C21 C22 C23 -68.8(12)
N3 C21 C22 Th2 67.5(11)
C33 Th2 C22 C21 -75.5(10)
N4 Th2 C22 C21 -164.0(9)
N3 Th2 C22 C21 -37.5(8)
C40 Th2 C22 C21 147.0(10)
C37 Th2 C22 C21 -60(5)
C24 Th2 C22 C21 -77.2(10)
C38 Th2 C22 C21 58.8(16)
C23 Th2 C22 C21 -112.6(15)
C39 Th2 C22 C21 105.4(11)
Cl2 Th2 C22 C21 70.7(9)
C33 Th2 C22 C23 37.1(12)
N4 Th2 C22 C23 -51.4(15)
N3 Th2 C22 C23 75.1(11)
C40 Th2 C22 C23 -100.4(12)
C37 Th2 C22 C23 53(5)
C24 Th2 C22 C23 35.4(10)
C21 Th2 C22 C23 112.6(15)
C38 Th2 C22 C23 171.5(12)
C39 Th2 C22 C23 -141.9(11)
Cl2 Th2 C22 C23 -176.7(11)
C21 C22 C23 C24 1(2)
Th2 C22 C23 C24 -66.1(13)
C21 C22 C23 Th2 66.7(12)
C33 Th2 C23 C24 -29.7(11)
N4 Th2 C23 C24 -92.6(11)
N3 Th2 C23 C24 37.7(9)
C40 Th2 C23 C24 -133.7(11)
C37 Th2 C23 C24 -54.3(15)
C21 Th2 C23 C24 78.8(11)
C38 Th2 C23 C24 -15(7)
C22 Th2 C23 C24 115.6(17)
C39 Th2 C23 C24 -168.3(12)
Cl2 Th2 C23 C24 119.0(10)
C33 Th2 C23 C22 -145.4(11)
N4 Th2 C23 C22 151.7(10)
N3 Th2 C23 C22 -77.9(11)
C40 Th2 C23 C22 110.6(12)
C37 Th2 C23 C22 -170.0(10)
C24 Th2 C23 C22 -115.6(17)
C21 Th2 C23 C22 -36.8(10)
C38 Th2 C23 C22 -131(6)
C39 Th2 C23 C22 76.1(18)
Cl2 Th2 C23 C22 3.4(11)
C22 C23 C24 N3 0(2)
Th2 C23 C24 N3 -68.6(11)
C22 C23 C24 C25 -177.4(17)
Th2 C23 C24 C25 113.7(19)
C22 C23 C24 Th2 69.0(13)
C21 N3 C24 C23 -1.2(18)
Al3 N3 C24 C23 177.7(13)
Th2 N3 C24 C23 73.1(13)
C21 N3 C24 C25 176.8(14)
Al3 N3 C24 C25 -4(3)
Th2 N3 C24 C25 -108.9(15)
C21 N3 C24 Th2 -74.3(10)
Al3 N3 C24 Th2 104.7(14)
C33 Th2 C24 C23 146.6(12)
N4 Th2 C24 C23 110.2(11)
N3 Th2 C24 C23 -112.6(15)
C40 Th2 C24 C23 80.2(14)
C37 Th2 C24 C23 147.3(10)
C21 Th2 C24 C23 -73.3(11)
C38 Th2 C24 C23 177.7(11)
C22 Th2 C24 C23 -35.2(10)
C39 Th2 C24 C23 129(5)
Cl2 Th2 C24 C23 -70.6(11)
C33 Th2 C24 N3 -100.8(9)
N4 Th2 C24 N3 -137.2(8)
C40 Th2 C24 N3 -167.2(9)
C37 Th2 C24 N3 -100.1(10)
C21 Th2 C24 N3 39.3(9)
C38 Th2 C24 N3 -69.7(13)
C23 Th2 C24 N3 112.6(15)
C22 Th2 C24 N3 77.4(10)
C39 Th2 C24 N3 -119(5)
Cl2 Th2 C24 N3 42.0(9)
C33 Th2 C24 C25 16.3(10)
N4 Th2 C24 C25 -20.1(13)
N3 Th2 C24 C25 117.1(15)
C40 Th2 C24 C25 -50.1(15)
C37 Th2 C24 C25 17.0(13)
C21 Th2 C24 C25 156.3(14)
C38 Th2 C24 C25 47.4(15)
C23 Th2 C24 C25 -130.4(17)
C22 Th2 C24 C25 -165.5(14)
C39 Th2 C24 C25 -2(5)
Cl2 Th2 C24 C25 159.1(9)
C23 C24 C25 C28 -120(2)
N3 C24 C25 C28 62(2)
Th2 C24 C25 C28 -22.2(17)
C23 C24 C25 C26 116(2)
N3 C24 C25 C26 -61.1(19)
Th2 C24 C25 C26 -145.7(11)
C23 C24 C25 C27 2(3)
N3 C24 C25 C27 -175.4(16)
Th2 C24 C25 C27 100.0(14)
C26 C25 C28 C29 -47(2)
C24 C25 C28 C29 -166.3(15)
C27 C25 C28 C29 71.3(19)
C26 C25 C28 C33 134.3(16)
C24 C25 C28 C33 15(2)
C27 C25 C28 C33 -107.0(17)
C33 C28 C29 C30 -3(3)
C25 C28 C29 C30 178.6(17)
C28 C29 C30 C31 2(3)
C29 C30 C31 C32 3(3)
C30 C31 C32 C33 -7(3)
C30 C31 C32 C34 -179.5(17)
C29 C28 C33 C32 -1(2)
C25 C28 C33 C32 177.7(15)
C29 C28 C33 Th2 -177.5(12)
C25 C28 C33 Th2 1(2)
C31 C32 C33 C28 6(2)
C34 C32 C33 C28 177.4(15)
C31 C32 C33 Th2 -177.3(13)
C34 C32 C33 Th2 -6(2)
N4 Th2 C33 C28 141.0(13)
N3 Th2 C33 C28 -38.4(12)
C40 Th2 C33 C28 142.8(12)
C37 Th2 C33 C28 171.5(14)
C24 Th2 C33 C28 -9.2(11)
C21 Th2 C33 C28 -37.2(13)
C38 Th2 C33 C28 -173.3(13)
C23 Th2 C33 C28 5.5(12)
C22 Th2 C33 C28 -10.5(13)
C39 Th2 C33 C28 168.9(12)
Cl2 Th2 C33 C28 -108.4(12)
N4 Th2 C33 C32 -35.8(12)
N3 Th2 C33 C32 144.8(13)
C40 Th2 C33 C32 -33.9(13)
C37 Th2 C33 C32 -5.3(11)
C24 Th2 C33 C32 174.0(13)
C21 Th2 C33 C32 146.0(12)
C38 Th2 C33 C32 9.9(12)
C23 Th2 C33 C32 -171.3(13)
C22 Th2 C33 C32 172.7(12)
C39 Th2 C33 C32 -7.9(13)
Cl2 Th2 C33 C32 74.8(14)
C31 C32 C34 C37 -168.4(16)
C33 C32 C34 C37 20(2)
C31 C32 C34 C36 -52(2)
C33 C32 C34 C36 136.1(16)
C31 C32 C34 C35 70(2)
C33 C32 C34 C35 -102.1(17)
C40 N4 C37 C38 -2.1(18)
Al2 N4 C37 C38 176.6(13)
Th2 N4 C37 C38 72.6(13)
C40 N4 C37 C34 172.7(14)
Al2 N4 C37 C34 -9(3)
Th2 N4 C37 C34 -112.6(14)
C40 N4 C37 Th2 -74.7(10)
Al2 N4 C37 Th2 104.1(15)
C36 C34 C37 C38 114(2)
C32 C34 C37 C38 -124.8(19)
C35 C34 C37 C38 -4(3)
C36 C34 C37 N4 -59.9(19)
C32 C34 C37 N4 61(2)
C35 C34 C37 N4 -177.8(15)
C36 C34 C37 Th2 -144.8(11)
C32 C34 C37 Th2 -23.4(17)
C35 C34 C37 Th2 97.3(14)
C33 Th2 C37 C38 146.2(12)
N4 Th2 C37 C38 -114.5(14)
N3 Th2 C37 C38 109.4(11)
C40 Th2 C37 C38 -74.1(12)
C24 Th2 C37 C38 145.4(10)
C21 Th2 C37 C38 79.6(13)
C23 Th2 C37 C38 173.8(11)
C22 Th2 C37 C38 130(4)
C39 Th2 C37 C38 -37.2(11)
Cl2 Th2 C37 C38 0.5(11)
C33 Th2 C37 N4 -99.4(9)
N3 Th2 C37 N4 -136.1(8)
C40 Th2 C37 N4 40.3(9)
C24 Th2 C37 N4 -100.1(9)
C21 Th2 C37 N4 -165.9(8)
C38 Th2 C37 N4 114.5(14)
C23 Th2 C37 N4 -71.8(12)
C22 Th2 C37 N4 -116(4)
C39 Th2 C37 N4 77.2(10)
Cl2 Th2 C37 N4 114.9(8)
C33 Th2 C37 C34 16.1(11)
N4 Th2 C37 C34 115.5(17)
N3 Th2 C37 C34 -20.7(15)
C40 Th2 C37 C34 155.8(16)
C24 Th2 C37 C34 15.4(15)
C21 Th2 C37 C34 -50.5(17)
C38 Th2 C37 C34 -130.1(18)
C23 Th2 C37 C34 43.7(17)
C22 Th2 C37 C34 0(5)
C39 Th2 C37 C34 -167.3(16)
Cl2 Th2 C37 C34 -129.6(12)
N4 C37 C38 C39 2.7(19)
C34 C37 C38 C39 -171.5(16)
Th2 C37 C38 C39 69.8(12)
N4 C37 C38 Th2 -67.1(11)
C34 C37 C38 Th2 118.7(18)
C33 Th2 C38 C37 -30.0(10)
N4 Th2 C38 C37 37.0(9)
N3 Th2 C38 C37 -94.1(11)
C40 Th2 C38 C37 78.0(11)
C24 Th2 C38 C37 -57.8(15)
C21 Th2 C38 C37 -133.9(10)
C23 Th2 C38 C37 -45(7)
C22 Th2 C38 C37 -167.7(11)
C39 Th2 C38 C37 112.5(16)
Cl2 Th2 C38 C37 -179.5(11)
C33 Th2 C38 C39 -142.5(12)
N4 Th2 C38 C39 -75.5(12)
N3 Th2 C38 C39 153.4(10)
C40 Th2 C38 C39 -34.4(10)
C37 Th2 C38 C39 -112.5(16)
C24 Th2 C38 C39 -170.2(11)
C21 Th2 C38 C39 113.6(12)
C23 Th2 C38 C39 -157(6)
C22 Th2 C38 C39 79.8(17)
Cl2 Th2 C38 C39 68.0(11)
C37 C38 C39 C40 -2(2)
Th2 C38 C39 C40 63.7(12)
C37 C38 C39 Th2 -65.9(12)
C33 Th2 C39 C40 -74.7(11)
N4 Th2 C39 C40 -37.4(10)
N3 Th2 C39 C40 -165.3(10)
C37 Th2 C39 C40 -78.0(12)
C24 Th2 C39 C40 -58(5)
C21 Th2 C39 C40 147.0(11)
C38 Th2 C39 C40 -115.0(16)
C23 Th2 C39 C40 60.5(18)
C22 Th2 C39 C40 104.4(12)
Cl2 Th2 C39 C40 140.8(11)
C33 Th2 C39 C38 40.3(12)
N4 Th2 C39 C38 77.7(11)
N3 Th2 C39 C38 -50.2(17)
C40 Th2 C39 C38 115.0(16)
C37 Th2 C39 C38 37.1(10)
C24 Th2 C39 C38 57(5)
C21 Th2 C39 C38 -97.9(12)
C23 Th2 C39 C38 175.6(12)
C22 Th2 C39 C38 -140.6(11)
Cl2 Th2 C39 C38 -104.1(11)
C38 C39 C40 N4 1(2)
Th2 C39 C40 N4 67.3(12)
C38 C39 C40 Th2 -66.3(12)
C37 N4 C40 C39 0.7(19)
Al2 N4 C40 C39 -178.4(12)
Th2 N4 C40 C39 -74.2(14)
C37 N4 C40 Th2 74.8(10)
Al2 N4 C40 Th2 -104.2(9)
C33 Th2 C40 C39 112.4(10)
N4 Th2 C40 C39 115.9(15)
N3 Th2 C40 C39 102(5)
C37 Th2 C40 C39 76.1(11)
C24 Th2 C40 C39 169.7(9)
C21 Th2 C40 C39 -67.4(18)
C38 Th2 C40 C39 36.8(10)
C23 Th2 C40 C39 -148.9(10)
C22 Th2 C40 C39 -107.9(12)
Cl2 Th2 C40 C39 -36.2(10)
C33 Th2 C40 N4 -3.5(11)
N3 Th2 C40 N4 -14(5)
C37 Th2 C40 N4 -39.8(9)
C24 Th2 C40 N4 53.8(14)
C21 Th2 C40 N4 176.7(12)
C38 Th2 C40 N4 -79.1(10)
C23 Th2 C40 N4 95.2(10)
C22 Th2 C40 N4 136.2(9)
C39 Th2 C40 N4 -115.9(15)
Cl2 Th2 C40 N4 -152.2(9)
N2 Al1 C41 C42 80(2)
C43 Al1 C41 C42 -41(2)
N1 Al1 C41 C42 -158.3(19)
C41 Al1 C43 C44 -62(2)
N2 Al1 C43 C44 166.7(19)
N1 Al1 C43 C44 67(2)
C47 Al2 C45 C46 46(2)
N4 Al2 C45 C46 -99(2)
Cl4 Al2 C45 C46 164.2(19)
N4 Al2 C47 C48 -171.0(16)
C45 Al2 C47 C48 51(2)
Cl4 Al2 C47 C48 -68.7(19)
N3 Al3 C49 C50 -90(4)
C51 Al3 C49 C50 57(4)
Cl5 Al3 C49 C50 175(4)
N3 Al3 C49 C50' 160(9)
C51 Al3 C49 C50' -53(9)
Cl5 Al3 C49 C50' 65(9)
N3 Al3 C51 C52 106(2)
C49 Al3 C51 C52 -33(3)
Cl5 Al3 C51 C52 -155(2)
C58 C53 C54 C55 0.0
C59 C53 C54 C55 -173(4)
C53 C54 C55 C56 0.0
C54 C55 C56 C57 0.0
C55 C56 C57 C58 0.0
C56 C57 C58 C53 0.0
C54 C53 C58 C57 0.0
C59 C53 C58 C57 173(4)
